data_4318031
loop_
_publ_author_name
'Jean-Pierre Costes'
'Juan Modesto Clemente-Juan'
'Fran\,coise Dahan'
'Fr\'ed\'eric Dumestre'
'Jean-Pierre Tuchagues'

_publ_contact_author
;
        Dr Jean-Pierre Costes
        Laboratoire de Chimie de Coordination du CNRS
        205 Route de Narbonne
        31077 Toulouse Cedex 4
        France
;
_publ_contact_author_email costes@lcc-toulouse.fr
_publ_contact_author_fax '(33) 0561553003'
_publ_contact_author_phone '(33) 0561333152'
_publ_section_title
;
 Dinuclear (FeII, GdIII) Complexes Deriving from Hexadentate Schiff Bases:
 Synthesis, Structure, and M\"ossbauer and Magnetic Properties
;
_journal_name_full 'Inorganic Chemistry'
_journal_page_first 2886
_journal_page_last 2891
_journal_paper_doi 10.1021/ic0112793
_journal_volume 41
_journal_year 2002
_chemical_formula_sum 'C23 H28 Fe Gd N5 O14'
_chemical_formula_weight 811.60
_chemical_name_systematic
;
  ?
;
_space_group_IT_number 14
_symmetry_cell_setting monoclinic
_symmetry_space_group_name_Hall '-P 2ybc'
_symmetry_space_group_name_H-M 'P 1 21/c 1'
_atom_sites_solution_hydrogens geom
_atom_sites_solution_primary direct
_atom_sites_solution_secondary difmap
_audit_creation_method SHELXL-97
_cell_angle_alpha 90.00
_cell_angle_beta 96.497(16)
_cell_angle_gamma 90.00
_cell_formula_units_Z 4
_cell_length_a 9.7821(13)
_cell_length_b 18.7725(17)
_cell_length_c 16.100(2)
_cell_measurement_temperature 160(2)
_cell_volume 2937.5(6)
_computing_cell_refinement 'STOE-IPDS software (Stoe, 2.93, 1997)'
_computing_data_collection 'STOE-IPDS software (Stoe, 2.93, 1997)'
_computing_data_reduction 'XRED (Stoe, 1.08, 1996)'
_computing_molecular_graphics 'ZORTEP (Zsolnai, 1996)'
_computing_structure_refinement 'SHELXL-97 (Sheldrick, 1997)'
_computing_structure_solution 'SHELXS-97 (Sheldrick, 1990)'
_diffrn_ambient_temperature 160(2)
_diffrn_measured_fraction_theta_full 0.989
_diffrn_measured_fraction_theta_max 0.989
_diffrn_measurement_device_type STOE-IPDS
_diffrn_measurement_method 'Imaging Plate Detector System'
_diffrn_radiation_monochromator graphite
_diffrn_radiation_source 'fine-focus sealed tube'
_diffrn_radiation_type MoK\a
_diffrn_radiation_wavelength 0.71073
_diffrn_reflns_av_R_equivalents 0.0334
_diffrn_reflns_av_sigmaI/netI 0.0291
_diffrn_reflns_limit_h_max 11
_diffrn_reflns_limit_h_min -11
_diffrn_reflns_limit_k_max 21
_diffrn_reflns_limit_k_min -21
_diffrn_reflns_limit_l_max 18
_diffrn_reflns_limit_l_min -18
_diffrn_reflns_number 19549
_diffrn_reflns_theta_full 23.95
_diffrn_reflns_theta_max 23.95
_diffrn_reflns_theta_min 2.10
_exptl_absorpt_coefficient_mu 2.808
_exptl_absorpt_correction_T_max 0.6639
_exptl_absorpt_correction_T_min 0.1942
_exptl_absorpt_correction_type numerical
_exptl_absorpt_process_details 'X-SHAPE (Stoe & Cie, 1996)'
_exptl_crystal_colour Dark-red
_exptl_crystal_density_diffrn 1.835
_exptl_crystal_density_method 'not measured'
_exptl_crystal_description Plate
_exptl_crystal_F_000 1612
_exptl_crystal_size_max 0.45
_exptl_crystal_size_mid 0.15
_exptl_crystal_size_min 0.10
_refine_diff_density_max 1.049
_refine_diff_density_min -0.827
_refine_diff_density_rms 0.074
_refine_ls_extinction_method none
_refine_ls_goodness_of_fit_ref 1.181
_refine_ls_hydrogen_treatment mixed
_refine_ls_matrix_type full
_refine_ls_number_parameters 433
_refine_ls_number_reflns 4552
_refine_ls_number_restraints 22
_refine_ls_restrained_S_all 1.191
_refine_ls_R_factor_all 0.0269
_refine_ls_R_factor_gt 0.0229
_refine_ls_shift/su_max 0.018
_refine_ls_shift/su_mean 0.001
_refine_ls_structure_factor_coef Fsqd
_refine_ls_weighting_details 'w=1/[\s^2^(Fo^2^)+(0.0360P)^2^+0.6190P] where P=(Fo^2^+2Fc^2^)/3'
_refine_ls_weighting_scheme calc
_refine_ls_wR_factor_gt 0.0505
_refine_ls_wR_factor_ref 0.0542
_reflns_number_gt 4251
_reflns_number_total 4552
_reflns_threshold_expression >2sigma(I)
_cod_data_source_file ic0112793_3.cif
_cod_data_source_block (2)
_cod_depositor_comments
;
The following automatic conversions were performed:

'_symmetry_cell_setting' value 'Monoclinic' changed to 'monoclinic'
according to the built-in table from CIF Core dictionary named
'cif_core.dic' version 2.4.1 from
2010-06-29.

'_exptl_absorpt_correction_type' value 'Numerical'
changed to 'numerical' according to the built-in table from CIF Core
dictionary named 'cif_core.dic' version 2.4.1 from 2010-06-29.

Automatic conversion script
Id: cif_fix_values 1646 2011-03-28 12:23:43Z adriana 

The following automatic conversions were performed:

'_refine_ls_weighting_scheme' value 'calc
w=1/[\s^2^(Fo^2^)+(0.0360P)^2^+0.6190P] where P=(Fo^2^+2Fc^2^)/3' was
changed to 'calc'. New tag '_refine_ls_weighting_details' was
created. The value of the new tag was set to
'w=1/[\s^2^(Fo^2^)+(0.0360P)^2^+0.6190P] where P=(Fo^2^+2Fc^2^)/3'.

Automatic conversion script
Id: cif_fix_values 3143 2015-03-26 13:38:13Z robertas 
;
_cod_database_code 4318031

loop_
_symmetry_equiv_pos_as_xyz
'x, y, z'
'x, -y+1/2, z+1/2'
'-x, -y, -z'
'-x, y-1/2, -z-1/2'

loop_
_atom_site_label
_atom_site_type_symbol
_atom_site_fract_x
_atom_site_fract_y
_atom_site_fract_z
_atom_site_U_iso_or_equiv
_atom_site_adp_type
_atom_site_occupancy
_atom_site_calc_flag
_atom_site_refinement_flags
_atom_site_disorder_assembly
_atom_site_disorder_group
Gd Gd 0.285546(11) 0.076450(6) 0.749902(6) 0.02546(6) Uani 1 d . . .
Fe Fe 0.15820(3) 0.239050(18) 0.68510(2) 0.03070(9) Uani 1 d . . .
O1 O 0.29754(16) 0.20078(8) 0.77200(10) 0.0312(4) Uani 1 d . . .
O2 O 0.18797(17) 0.14723(9) 0.63455(10) 0.0335(4) Uani 1 d . . .
C1 C 0.3664(2) 0.23704(12) 0.83498(15) 0.0305(5) Uani 1 d . . .
C2 C 0.4514(2) 0.19775(12) 0.89342(14) 0.0286(5) Uani 1 d . . .
C3 C 0.5195(3) 0.22803(15) 0.96340(17) 0.0414(6) Uani 1 d . . .
H3 H 0.5746 0.2001 1.0034 0.046 Uiso 1 calc R . .
C4 C 0.5055(2) 0.30139(12) 0.97438(15) 0.0320(5) Uani 1 d . . .
H4 H 0.5489 0.3235 1.0235 0.035 Uiso 1 calc R . .
C5 C 0.4294(3) 0.34193(13) 0.91462(16) 0.0353(5) Uani 1 d . . .
H5 H 0.4233 0.3919 0.9227 0.039 Uiso 1 calc R . .
C6 C 0.3618(2) 0.31174(12) 0.84345(15) 0.0281(5) Uani 1 d . . .
C7 C 0.2920(2) 0.35921(13) 0.78062(16) 0.0330(5) Uani 1 d . . .
H7 H 0.3011 0.4090 0.7906 0.036 Uiso 1 calc R . .
O3 O 0.45751(16) 0.12530(8) 0.87320(10) 0.0300(3) Uani 1 d . . .
C8 C 0.5672(3) 0.08484(14) 0.91921(17) 0.0401(6) Uani 1 d . . .
H8A H 0.5626 0.0352 0.9002 0.044 Uiso 1 calc R . .
H8B H 0.5571 0.0866 0.9790 0.044 Uiso 1 calc R . .
H8C H 0.6562 0.1053 0.9096 0.044 Uiso 1 calc R . .
N1 N 0.21833(19) 0.33952(10) 0.71221(13) 0.0336(5) Uani 1 d D . .
C9 C 0.1916(5) 0.3806(2) 0.6291(3) 0.0292(10) Uani 0.50 d PDU A 1
C10 C 0.0661(7) 0.3595(4) 0.5684(5) 0.0366(16) Uani 0.50 d PDU A 1
H10A H -0.0226 0.3698 0.5900 0.040 Uiso 0.50 calc PR A 1
H10B H 0.0674 0.3797 0.5117 0.040 Uiso 0.50 calc PR A 1
C19 C 0.3161(6) 0.3870(3) 0.5799(4) 0.0369(13) Uani 0.50 d PDU A 1
H19A H 0.3978 0.3993 0.6182 0.041 Uiso 0.50 calc PR A 1
H19B H 0.2989 0.4243 0.5375 0.041 Uiso 0.50 calc PR A 1
H19C H 0.3313 0.3415 0.5527 0.041 Uiso 0.50 calc PR A 1
C20 C 0.1468(5) 0.4562(2) 0.6506(3) 0.0384(11) Uani 0.50 d PDU A 1
H20A H 0.2179 0.4780 0.6903 0.042 Uiso 0.50 calc PR A 1
H20B H 0.0602 0.4538 0.6756 0.042 Uiso 0.50 calc PR A 1
H20C H 0.1337 0.4849 0.5995 0.042 Uiso 0.50 calc PR A 1
C9' C 0.1251(5) 0.3949(2) 0.6769(3) 0.0300(10) Uani 0.50 d PDU A 2
H9'A H 0.1650 0.4433 0.6833 0.033 Uiso 0.50 calc PR A 2
H9'B H 0.0340 0.3933 0.6981 0.033 Uiso 0.50 calc PR A 2
C10' C 0.1229(7) 0.3651(3) 0.5871(4) 0.0349(17) Uani 0.50 d PDU A 2
C19' C 0.0018(6) 0.4074(3) 0.5393(3) 0.0396(12) Uani 0.50 d PDU A 2
H19D H -0.0856 0.3899 0.5557 0.044 Uiso 0.50 calc PR A 2
H19E H 0.0029 0.4010 0.4790 0.044 Uiso 0.50 calc PR A 2
H19F H 0.0118 0.4581 0.5531 0.044 Uiso 0.50 calc PR A 2
C20' C 0.2501(7) 0.3976(4) 0.5532(4) 0.0428(14) Uani 0.50 d PDU A 2
H20D H 0.3334 0.3743 0.5799 0.047 Uiso 0.50 calc PR A 2
H20E H 0.2543 0.4487 0.5655 0.047 Uiso 0.50 calc PR A 2
H20F H 0.2435 0.3904 0.4926 0.047 Uiso 0.50 calc PR A 2
N2 N 0.1036(2) 0.28495(11) 0.57359(12) 0.0337(5) Uani 1 d D . .
C11 C 0.1505(2) 0.12788(13) 0.55562(14) 0.0313(5) Uani 1 d . . .
C12 C 0.1725(3) 0.05602(14) 0.53561(14) 0.0335(5) Uani 1 d . . .
C13 C 0.1325(3) 0.02920(15) 0.45722(15) 0.0387(6) Uani 1 d . . .
H13 H 0.1453 -0.0197 0.4450 0.043 Uiso 1 calc R . .
C14 C 0.0720(3) 0.07624(13) 0.39540(17) 0.0378(6) Uani 1 d . . .
H14 H 0.0417 0.0586 0.3411 0.042 Uiso 1 calc R . .
C15 C 0.0565(3) 0.14579(15) 0.41223(16) 0.0405(6) Uani 1 d . . .
H15 H 0.0180 0.1764 0.3687 0.045 Uiso 1 calc R . .
C16 C 0.0961(2) 0.17524(13) 0.49320(15) 0.0342(5) Uani 1 d . . .
C17 C 0.0838(2) 0.25141(14) 0.50350(15) 0.0359(6) Uani 1 d . . .
H17 H 0.0591 0.2789 0.4546 0.040 Uiso 1 calc R . .
O4 O 0.23470(19) 0.01645(10) 0.60249(10) 0.0401(4) Uani 1 d . . .
C18 C 0.2809(3) -0.05324(14) 0.58151(17) 0.0410(6) Uani 1 d . . .
H18A H 0.3232 -0.0770 0.6322 0.045 Uiso 1 calc R . .
H18B H 0.3487 -0.0489 0.5414 0.045 Uiso 1 calc R . .
H18C H 0.2023 -0.0814 0.5566 0.045 Uiso 1 calc R . .
O5 O -0.02715(18) 0.24818(10) 0.74015(11) 0.0409(4) Uani 1 d . . .
C21 C -0.1470(3) 0.23251(15) 0.71891(17) 0.0413(6) Uani 1 d . . .
C22 C -0.2563(3) 0.24864(17) 0.7765(2) 0.0484(7) Uani 1 d . . .
H22A H -0.2129 0.2702 0.8283 0.053 Uiso 1 calc R . .
H22B H -0.3023 0.2043 0.7896 0.053 Uiso 1 calc R . .
H22C H -0.3242 0.2818 0.7486 0.053 Uiso 1 calc R . .
C23 C -0.1915(3) 0.19950(15) 0.63855(17) 0.0465(6) Uani 1 d . . .
H23A H -0.1117 0.1919 0.6079 0.051 Uiso 1 calc R . .
H23B H -0.2576 0.2308 0.6060 0.051 Uiso 1 calc R . .
H23C H -0.2352 0.1536 0.6476 0.051 Uiso 1 calc R . .
O6 O 0.48579(19) 0.11200(9) 0.67579(13) 0.0421(4) Uani 1 d . . .
O7 O 0.49225(19) 0.00744(9) 0.73150(11) 0.0404(4) Uani 1 d . . .
N3 N 0.5435(2) 0.05224(12) 0.68442(13) 0.0348(5) Uani 1 d . . .
O8 O 0.6445(2) 0.03731(11) 0.64933(13) 0.0500(5) Uani 1 d . . .
O9 O 0.33202(19) -0.01019(10) 0.87048(11) 0.0431(4) Uani 1 d . . .
O10 O 0.21425(18) -0.05112(11) 0.76220(12) 0.0438(5) Uani 1 d . . .
N4 N 0.2735(2) -0.06264(11) 0.83499(14) 0.0376(5) Uani 1 d . . .
O11 O 0.27402(19) -0.12106(9) 0.86791(11) 0.0401(4) Uani 1 d . . .
O12 O 0.0309(2) 0.07248(10) 0.73804(13) 0.0456(5) Uani 1 d . . .
O13 O 0.13064(19) 0.10195(11) 0.85550(12) 0.0437(4) Uani 1 d . . .
N5 N 0.0190(2) 0.09316(12) 0.81175(15) 0.0393(5) Uani 1 d . . .
O14 O -0.09420(19) 0.10296(11) 0.83534(12) 0.0453(4) Uani 1 d . . .

loop_
_atom_site_aniso_label
_atom_site_aniso_U_11
_atom_site_aniso_U_22
_atom_site_aniso_U_33
_atom_site_aniso_U_23
_atom_site_aniso_U_13
_atom_site_aniso_U_12
Gd 0.02807(9) 0.02357(9) 0.02468(9) 0.00185(4) 0.00271(6) -0.00031(4)
Fe 0.03240(19) 0.02849(19) 0.02992(19) 0.00586(13) -0.00217(14) 0.00420(14)
O1 0.0334(8) 0.0268(9) 0.0320(8) 0.0006(7) -0.0029(7) 0.0047(7)
O2 0.0345(9) 0.0358(9) 0.0298(9) 0.0046(7) 0.0014(7) 0.0090(7)
C1 0.0255(11) 0.0311(12) 0.0356(13) -0.0009(10) 0.0060(10) -0.0086(9)
C2 0.0292(11) 0.0220(11) 0.0352(12) -0.0025(9) 0.0063(9) -0.0001(9)
C3 0.0378(14) 0.0462(16) 0.0383(14) -0.0091(11) -0.0037(11) -0.0043(11)
C4 0.0318(12) 0.0293(12) 0.0337(12) -0.0121(10) -0.0021(10) -0.0027(10)
C5 0.0369(13) 0.0241(12) 0.0444(14) -0.0039(10) 0.0018(11) -0.0006(10)
C6 0.0204(10) 0.0274(12) 0.0363(12) -0.0002(10) 0.0029(9) 0.0003(9)
C7 0.0289(12) 0.0247(12) 0.0438(14) 0.0027(10) -0.0037(10) -0.0034(9)
O3 0.0321(8) 0.0251(8) 0.0312(8) 0.0025(7) -0.0031(7) 0.0032(7)
C8 0.0412(15) 0.0379(14) 0.0375(15) 0.0029(11) -0.0112(12) 0.0149(11)
N1 0.0314(11) 0.0265(11) 0.0404(12) 0.0092(9) -0.0066(9) -0.0088(8)
C9 0.030(3) 0.030(3) 0.029(3) 0.001(2) 0.004(2) 0.002(2)
C10 0.028(4) 0.045(4) 0.036(4) 0.005(3) 0.000(3) 0.008(3)
C19 0.040(3) 0.032(3) 0.039(3) 0.000(2) 0.008(3) -0.005(3)
C20 0.041(3) 0.031(3) 0.043(3) -0.001(2) 0.002(2) 0.001(2)
C9' 0.033(2) 0.027(3) 0.031(2) 0.000(2) 0.006(2) -0.001(2)
C10' 0.030(4) 0.041(4) 0.033(4) 0.003(3) 0.005(4) 0.007(3)
C19' 0.041(3) 0.044(3) 0.034(3) 0.003(2) 0.004(2) 0.004(3)
C20' 0.041(3) 0.044(4) 0.044(4) 0.000(3) 0.008(3) -0.003(3)
N2 0.0344(10) 0.0381(11) 0.0300(11) 0.0101(9) 0.0094(8) 0.0107(9)
C11 0.0316(12) 0.0389(13) 0.0229(11) 0.0040(10) 0.0012(9) -0.0039(10)
C12 0.0345(13) 0.0423(14) 0.0235(12) -0.0017(10) 0.0031(10) -0.0115(11)
C13 0.0368(13) 0.0476(15) 0.0312(13) -0.0031(11) 0.0023(10) -0.0141(12)
C14 0.0363(14) 0.0490(17) 0.0262(13) -0.0009(10) -0.0046(11) -0.0077(10)
C15 0.0385(13) 0.0475(16) 0.0337(13) 0.0093(11) -0.0035(11) -0.0054(12)
C16 0.0315(12) 0.0402(14) 0.0304(12) 0.0110(10) 0.0009(10) 0.0002(10)
C17 0.0311(12) 0.0434(14) 0.0339(14) 0.0174(11) 0.0067(10) 0.0104(11)
O4 0.0455(10) 0.0469(11) 0.0279(9) -0.0081(8) 0.0045(7) -0.0071(8)
C18 0.0429(14) 0.0413(15) 0.0401(14) -0.0158(12) 0.0103(11) -0.0060(12)
O5 0.0348(10) 0.0444(10) 0.0437(10) -0.0058(8) 0.0049(8) -0.0107(8)
C21 0.0380(15) 0.0442(15) 0.0418(15) 0.0000(12) 0.0058(12) -0.0024(12)
C22 0.0471(15) 0.0465(17) 0.0528(17) -0.0041(14) 0.0113(14) -0.0043(13)
C23 0.0470(15) 0.0445(16) 0.0472(16) 0.0000(12) 0.0026(12) -0.0023(13)
O6 0.0423(10) 0.0289(10) 0.0572(12) 0.0106(8) 0.0151(9) 0.0084(8)
O7 0.0504(10) 0.0278(9) 0.0453(10) 0.0057(8) 0.0149(8) 0.0029(8)
N3 0.0356(11) 0.0325(11) 0.0383(12) -0.0006(10) 0.0127(9) -0.0022(10)
O8 0.0468(11) 0.0449(11) 0.0599(13) 0.0047(9) 0.0127(10) 0.0046(9)
O9 0.0471(10) 0.0433(10) 0.0368(9) 0.0104(8) -0.0043(8) -0.0129(9)
O10 0.0476(12) 0.0379(11) 0.0440(11) 0.0108(8) -0.0037(9) -0.0107(8)
N4 0.0445(13) 0.0305(11) 0.0376(12) 0.0049(10) 0.0036(10) -0.0106(10)
O11 0.0501(10) 0.0304(9) 0.0385(9) 0.0130(8) 0.0000(8) -0.0073(8)
O12 0.0390(11) 0.0530(12) 0.0446(12) 0.0007(8) 0.0047(9) -0.0010(8)
O13 0.0425(11) 0.0456(11) 0.0448(11) -0.0102(9) 0.0126(9) -0.0077(9)
N5 0.0383(13) 0.0328(11) 0.0483(14) 0.0052(10) 0.0113(11) 0.0036(10)
O14 0.0383(11) 0.0507(12) 0.0481(11) 0.0045(9) 0.0106(9) 0.0057(9)

loop_
_atom_type_symbol
_atom_type_description
_atom_type_scat_dispersion_real
_atom_type_scat_dispersion_imag
_atom_type_scat_source
C C 0.0033 0.0016 'International Tables Vol C Tables 4.2.6.8 and 6.1.1.4'
H H 0.0000 0.0000 'International Tables Vol C Tables 4.2.6.8 and 6.1.1.4'
N N 0.0061 0.0033 'International Tables Vol C Tables 4.2.6.8 and 6.1.1.4'
O O 0.0106 0.0060 'International Tables Vol C Tables 4.2.6.8 and 6.1.1.4'
Fe Fe 0.3463 0.8444 'International Tables Vol C Tables 4.2.6.8 and 6.1.1.4'
Gd Gd -0.1653 3.9035 'International Tables Vol C Tables 4.2.6.8 and 6.1.1.4'

loop_
_geom_angle_atom_site_label_1
_geom_angle_atom_site_label_2
_geom_angle_atom_site_label_3
_geom_angle
_geom_angle_site_symmetry_1
_geom_angle_site_symmetry_3
_geom_angle_publ_flag
O1 Gd O2 64.96(6) . . ?
O1 Gd O7 120.91(6) . . ?
O2 Gd O7 117.55(6) . . ?
O1 Gd O13 74.12(6) . . ?
O2 Gd O13 101.92(6) . . ?
O7 Gd O13 140.53(6) . . ?
O1 Gd O12 94.22(6) . . ?
O2 Gd O12 69.36(6) . . ?
O7 Gd O12 144.28(6) . . ?
O13 Gd O12 50.49(7) . . ?
O1 Gd O6 77.27(6) . . ?
O2 Gd O6 75.30(6) . . ?
O7 Gd O6 51.69(6) . . ?
O13 Gd O6 149.31(7) . . ?
O12 Gd O6 143.84(7) . . ?
O1 Gd O10 160.23(6) . . ?
O2 Gd O10 120.09(6) . . ?
O7 Gd O10 75.23(6) . . ?
O13 Gd O10 86.12(7) . . ?
O12 Gd O10 72.02(6) . . ?
O6 Gd O10 122.21(6) . . ?
O1 Gd O9 121.15(6) . . ?
O2 Gd O9 166.50(6) . . ?
O7 Gd O9 70.97(6) . . ?
O13 Gd O9 70.43(7) . . ?
O12 Gd O9 97.55(6) . . ?
O6 Gd O9 117.08(6) . . ?
O10 Gd O9 49.77(6) . . ?
O1 Gd O3 61.51(5) . . ?
O2 Gd O3 124.03(5) . . ?
O7 Gd O3 78.96(6) . . ?
O13 Gd O3 78.47(6) . . ?
O12 Gd O3 128.53(6) . . ?
O6 Gd O3 78.30(6) . . ?
O10 Gd O3 115.79(5) . . ?
O9 Gd O3 66.41(5) . . ?
O1 Gd O4 124.17(6) . . ?
O2 Gd O4 61.19(6) . . ?
O7 Gd O4 74.80(6) . . ?
O13 Gd O4 130.02(6) . . ?
O12 Gd O4 80.29(6) . . ?
O6 Gd O4 76.18(6) . . ?
O10 Gd O4 68.63(6) . . ?
O9 Gd O4 114.63(6) . . ?
O3 Gd O4 151.17(5) . . ?
O2 Fe O1 81.36(7) . . ?
O2 Fe N2 92.49(8) . . ?
O1 Fe N2 151.85(8) . . ?
O2 Fe N1 150.48(8) . . ?
O1 Fe N1 91.49(7) . . ?
N2 Fe N1 80.39(8) . . ?
O2 Fe O5 115.10(7) . . ?
O1 Fe O5 106.77(7) . . ?
N2 Fe O5 100.74(8) . . ?
N1 Fe O5 94.40(8) . . ?
O2 Fe Gd 42.94(5) . . ?
O1 Fe Gd 42.25(5) . . ?
N2 Fe Gd 135.02(6) . . ?
N1 Fe Gd 133.24(6) . . ?
O5 Fe Gd 104.18(5) . . ?
C1 O1 Fe 126.84(15) . . ?
C1 O1 Gd 128.98(14) . . ?
Fe O1 Gd 103.55(7) . . ?
C11 O2 Fe 127.11(15) . . ?
C11 O2 Gd 129.16(15) . . ?
Fe O2 Gd 103.49(7) . . ?
O1 C1 C2 116.9(2) . . ?
O1 C1 C6 124.1(2) . . ?
C2 C1 C6 118.9(2) . . ?
C3 C2 C1 122.3(2) . . ?
C3 C2 O3 124.4(2) . . ?
C1 C2 O3 113.24(19) . . ?
C2 C3 C4 118.0(2) . . ?
C5 C4 C3 120.6(2) . . ?
C4 C5 C6 121.6(2) . . ?
C5 C6 C1 118.2(2) . . ?
C5 C6 C7 117.9(2) . . ?
C1 C6 C7 123.9(2) . . ?
N1 C7 C6 125.8(2) . . ?
C2 O3 C8 116.04(18) . . ?
C2 O3 Gd 118.38(13) . . ?
C8 O3 Gd 125.41(14) . . ?
C7 N1 C9' 113.0(3) . . ?
C7 N1 C9 128.1(3) . . ?
C9' N1 C9 42.8(2) . . ?
C7 N1 Fe 124.87(16) . . ?
C9' N1 Fe 115.5(2) . . ?
C9 N1 Fe 105.4(2) . . ?
C19 C9 C10 108.5(5) . . ?
C19 C9 C20 108.0(4) . . ?
C10 C9 C20 98.9(4) . . ?
C19 C9 N1 114.9(4) . . ?
C10 C9 N1 118.0(5) . . ?
C20 C9 N1 107.0(4) . . ?
N2 C10 C9 91.9(4) . . ?
N1 C9' C10' 92.8(4) . . ?
N2 C10' C20' 115.6(5) . . ?
N2 C10' C9' 118.5(4) . . ?
C20' C10' C9' 105.1(5) . . ?
N2 C10' C19' 111.0(5) . . ?
C20' C10' C19' 102.9(5) . . ?
C9' C10' C19' 101.9(4) . . ?
C17 N2 C10 114.2(3) . . ?
C17 N2 C10' 127.6(3) . . ?
C10 N2 C10' 23.5(2) . . ?
C17 N2 Fe 124.90(17) . . ?
C10 N2 Fe 120.5(3) . . ?
C10' N2 Fe 106.2(3) . . ?
O2 C11 C16 123.5(2) . . ?
O2 C11 C12 116.5(2) . . ?
C16 C11 C12 119.9(2) . . ?
C13 C12 O4 124.7(2) . . ?
C13 C12 C11 121.7(2) . . ?
O4 C12 C11 113.54(19) . . ?
C12 C13 C14 118.2(3) . . ?
C15 C14 C13 120.9(2) . . ?
C14 C15 C16 122.3(2) . . ?
C11 C16 C15 116.8(2) . . ?
C11 C16 C17 125.1(2) . . ?
C15 C16 C17 118.0(2) . . ?
N2 C17 C16 125.3(2) . . ?
C12 O4 C18 115.22(19) . . ?
C12 O4 Gd 119.52(15) . . ?
C18 O4 Gd 124.83(15) . . ?
C21 O5 Fe 134.92(18) . . ?
O5 C21 C23 122.2(3) . . ?
O5 C21 C22 120.0(3) . . ?
C23 C21 C22 117.8(2) . . ?
N3 O6 Gd 94.34(13) . . ?
N3 O7 Gd 96.26(13) . . ?
O8 N3 O6 122.0(2) . . ?
O8 N3 O7 121.1(2) . . ?
O6 N3 O7 116.95(19) . . ?
N4 O9 Gd 97.04(14) . . ?
N4 O10 Gd 97.70(14) . . ?
O11 N4 O9 122.2(2) . . ?
O11 N4 O10 122.4(2) . . ?
O9 N4 O10 115.4(2) . . ?
N5 O12 Gd 96.69(15) . . ?
N5 O13 Gd 98.84(15) . . ?
O14 N5 O13 124.9(2) . . ?
O14 N5 O12 121.2(2) . . ?
O13 N5 O12 113.9(2) . . ?

loop_
_geom_bond_atom_site_label_1
_geom_bond_atom_site_label_2
_geom_bond_distance
_geom_bond_site_symmetry_2
_geom_bond_publ_flag
Gd O1 2.3618(16) . ?
Gd O2 2.3925(16) . ?
Gd O7 2.4474(18) . ?
Gd O13 2.4492(18) . ?
Gd O12 2.478(2) . ?
Gd O6 2.4969(19) . ?
Gd O10 2.508(2) . ?
Gd O9 2.5340(17) . ?
Gd O3 2.6184(16) . ?
Gd O4 2.6234(16) . ?
Fe O2 1.9422(17) . ?
Fe O1 1.9749(16) . ?
Fe N2 2.0084(19) . ?
Fe N1 2.0090(19) . ?
Fe O5 2.1132(18) . ?
O1 C1 1.338(3) . ?
O2 C11 1.333(3) . ?
C1 C2 1.394(3) . ?
C1 C6 1.410(3) . ?
C2 C3 1.366(3) . ?
C2 O3 1.401(3) . ?
C3 C4 1.397(4) . ?
C4 C5 1.377(4) . ?
C5 C6 1.378(3) . ?
C6 C7 1.459(3) . ?
C7 N1 1.300(3) . ?
O3 C8 1.448(3) . ?
N1 C9' 1.455(5) . ?
N1 C9 1.541(5) . ?
C9 C19 1.531(6) . ?
C9 C10 1.533(6) . ?
C9 C20 1.535(6) . ?
C10 N2 1.446(7) . ?
C9' C10' 1.549(7) . ?
C10' N2 1.528(6) . ?
C10' C20' 1.540(7) . ?
C10' C19' 1.556(7) . ?
N2 C17 1.288(3) . ?
C11 C16 1.401(3) . ?
C11 C12 1.409(4) . ?
C12 C13 1.374(3) . ?
C12 O4 1.390(3) . ?
C13 C14 1.410(4) . ?
C14 C15 1.345(4) . ?
C15 C16 1.428(4) . ?
C16 C17 1.446(4) . ?
O4 C18 1.437(3) . ?
O5 C21 1.220(3) . ?
C21 C23 1.456(4) . ?
C21 C22 1.522(4) . ?
O6 N3 1.257(3) . ?
O7 N3 1.273(3) . ?
N3 O8 1.225(3) . ?
O9 N4 1.245(3) . ?
O10 N4 1.266(3) . ?
N4 O11 1.218(3) . ?
O12 N5 1.266(3) . ?
O13 N5 1.241(3) . ?
N5 O14 1.225(3) . ?
